data_7105722
loop_
_publ_author_name
'Vellaisamy Kasipandi'
'Venkatachalam Ramkumar'

_publ_section_title
;
 Pseudo alkaloid from Ala-Ala dipeptide. A novel synthetic approach
 towards complex molecular framework.
;
_journal_name_full Chem.Commun.
_journal_page_first 9212
_journal_paper_doi 10.1039/c0cc03355c
_journal_volume 46
_journal_year 2010
_chemical_absolute_configuration unk
_chemical_formula_moiety 'C14 H33 B3 N4 O3'
_chemical_formula_sum 'C14 H33 B3 N4 O3'
_chemical_formula_weight 337.87
_chemical_name_systematic
;
?
;
_space_group_IT_number 19
_symmetry_cell_setting orthorhombic
_symmetry_space_group_name_Hall 'P 2ac 2ab'
_symmetry_space_group_name_H-M 'P 21 21 21'
_atom_sites_solution_hydrogens geom
_atom_sites_solution_primary direct
_atom_sites_solution_secondary difmap
_audit_creation_method SHELXL-97
_cell_angle_alpha 90.00
_cell_angle_beta 90.00
_cell_angle_gamma 90.00
_cell_formula_units_Z 4
_cell_length_a 10.7127(15)
_cell_length_b 11.6890(16)
_cell_length_c 15.5054(17)
_cell_measurement_reflns_used 2604
_cell_measurement_temperature 298(2)
_cell_measurement_theta_max 23.37
_cell_measurement_theta_min 2.18
_cell_volume 1941.6(4)
_computing_cell_refinement 'APEXII/SAINT (Bruker, 2004)'
_computing_data_collection 'APEXII (Bruker, 2004)'
_computing_data_reduction 'SAINT/XPREP (Bruker, 2004)'
_computing_molecular_graphics 'ORTEP3 (Farrugia, 1997)'
_computing_publication_material 'SHELXL-97 (Sheldrick, 1997)'
_computing_structure_refinement 'SHELXL-97 (Sheldrick, 1997)'
_computing_structure_solution 'SHELXS-97 (Sheldrick, 1997)'
_diffrn_ambient_temperature 298(2)
_diffrn_measured_fraction_theta_full 0.947
_diffrn_measured_fraction_theta_max 0.894
_diffrn_measurement_device_type 'Bruker ApexII CCD area detector'
_diffrn_measurement_method 'phi and omega scans'
_diffrn_radiation_monochromator graphite
_diffrn_radiation_source 'fine-focus sealed tube'
_diffrn_radiation_type MoK\a
_diffrn_radiation_wavelength 0.71073
_diffrn_reflns_av_R_equivalents 0.0301
_diffrn_reflns_av_sigmaI/netI 0.0470
_diffrn_reflns_limit_h_max 14
_diffrn_reflns_limit_h_min -9
_diffrn_reflns_limit_k_max 7
_diffrn_reflns_limit_k_min -15
_diffrn_reflns_limit_l_max 16
_diffrn_reflns_limit_l_min -14
_diffrn_reflns_number 8309
_diffrn_reflns_theta_full 25.00
_diffrn_reflns_theta_max 28.15
_diffrn_reflns_theta_min 2.58
_exptl_absorpt_coefficient_mu 0.078
_exptl_absorpt_correction_T_max 0.9923
_exptl_absorpt_correction_T_min 0.9681
_exptl_absorpt_correction_type multi-scan
_exptl_absorpt_process_details 'SADABS (Bruker, 1999)'
_exptl_crystal_colour Colourless
_exptl_crystal_density_diffrn 1.156
_exptl_crystal_density_method 'not measured'
_exptl_crystal_description Block
_exptl_crystal_F_000 736
_exptl_crystal_size_max 0.42
_exptl_crystal_size_mid 0.28
_exptl_crystal_size_min 0.10
_refine_diff_density_max 0.159
_refine_diff_density_min -0.175
_refine_diff_density_rms 0.039
_refine_ls_abs_structure_details 'Flack H D (1983), Acta Cryst. A39, 876-881'
_refine_ls_abs_structure_Flack -0.2(14)
_refine_ls_extinction_method none
_refine_ls_goodness_of_fit_ref 1.047
_refine_ls_hydrogen_treatment mixed
_refine_ls_matrix_type full
_refine_ls_number_parameters 227
_refine_ls_number_reflns 4201
_refine_ls_number_restraints 0
_refine_ls_restrained_S_all 1.047
_refine_ls_R_factor_all 0.0798
_refine_ls_R_factor_gt 0.0501
_refine_ls_shift/su_max 0.000
_refine_ls_shift/su_mean 0.000
_refine_ls_structure_factor_coef Fsqd
_refine_ls_weighting_details 'calc w=1/[\s^2^(Fo^2^)+(0.0670P)^2^+0.0000P] where P=(Fo^2^+2Fc^2^)/3'
_refine_ls_weighting_scheme calc
_refine_ls_wR_factor_gt 0.1147
_refine_ls_wR_factor_ref 0.1284
_reflns_number_gt 2903
_reflns_number_total 4201
_reflns_threshold_expression >2sigma(I)
_cod_data_source_file C0CC03355C.TXT
_cod_data_source_block new
_cod_depositor_comments
;
The following automatic conversions were performed:
'_symmetry_cell_setting' value 'Orthorhombic' changed to 'orthorhombic'
according to '/home/saulius/struct/CIF-dictionaries/cif_core.dic'
dictionary named 'cif_core.dic' version 2.4.1 from 2010-06-29.

Automatic conversion script
Id: cif_fix_enum 1527 2010-12-29 10:47:43Z saulius 
;
_cod_original_sg_symbol_Hall 'P 2ac 2ab '
_cod_original_sg_symbol_H-M P2(1)2(1)2(1)
_cod_database_code 7105722

loop_
_symmetry_equiv_pos_as_xyz
'x, y, z'
'-x+1/2, -y, z+1/2'
'-x, y+1/2, -z+1/2'
'x+1/2, -y+1/2, -z'

loop_
_atom_site_label
_atom_site_type_symbol
_atom_site_fract_x
_atom_site_fract_y
_atom_site_fract_z
_atom_site_U_iso_or_equiv
_atom_site_adp_type
_atom_site_occupancy
_atom_site_symmetry_multiplicity
_atom_site_calc_flag
_atom_site_refinement_flags
_atom_site_disorder_assembly
_atom_site_disorder_group
B1 B 0.8845(3) 0.4051(3) 1.14019(18) 0.0740(9) Uani 1 1 d . . .
H1A H 0.8354 0.3383 1.1554 0.089 Uiso 1 1 calc R . .
H1B H 0.9285 0.4311 1.1912 0.089 Uiso 1 1 calc R . .
B2 B 0.9183(2) 0.36896(18) 0.97157(16) 0.0433(5) Uani 1 1 d . . .
B3 B 0.9718(3) 0.5638(2) 0.87835(18) 0.0579(7) Uani 1 1 d . . .
H3A H 0.8955 0.5580 0.8462 0.087 Uiso 1 1 calc R . .
H3B H 1.0360 0.5952 0.8422 0.087 Uiso 1 1 calc R . .
H3C H 0.9592 0.6129 0.9272 0.087 Uiso 1 1 calc R . .
C1 C 0.7221(2) 0.5777(2) 1.15765(15) 0.0683(7) Uani 1 1 d . . .
H1 H 0.6782 0.5330 1.2017 0.082 Uiso 1 1 calc R . .
C2 C 0.6263(3) 0.6236(3) 1.09307(17) 0.0885(9) Uani 1 1 d . . .
H2A H 0.5418 0.6116 1.1136 0.106 Uiso 1 1 calc R . .
H2B H 0.6389 0.7046 1.0824 0.106 Uiso 1 1 calc R . .
C3 C 0.75143(19) 0.49128(15) 1.02875(14) 0.0428(5) Uani 1 1 d . . .
C4 C 1.0040(2) 0.2408(2) 0.87466(18) 0.0722(8) Uani 1 1 d . . .
H4A H 0.9771 0.1870 0.8308 0.087 Uiso 1 1 calc R . .
H4B H 1.0791 0.2115 0.9017 0.087 Uiso 1 1 calc R . .
C5 C 1.0276(2) 0.3572(2) 0.83559(16) 0.0681(7) Uani 1 1 d . . .
H5 H 0.9584 0.3728 0.7960 0.082 Uiso 1 1 calc R . .
C6 C 1.12808(19) 0.4488(2) 0.96549(14) 0.0539(6) Uani 1 1 d . . .
H6A H 1.1788 0.3802 0.9613 0.065 Uiso 1 1 calc R . .
H6B H 1.1777 0.5140 0.9476 0.065 Uiso 1 1 calc R . .
C7 C 1.0811(2) 0.46474(18) 1.05509(13) 0.0501(6) Uani 1 1 d . . .
H7 H 1.0402 0.5397 1.0578 0.060 Uiso 1 1 calc R . .
C8 C 0.7970(4) 0.6676(3) 1.2012(3) 0.1199(13) Uani 1 1 d . . .
H8A H 0.8422 0.7107 1.1588 0.180 Uiso 1 1 calc R . .
H8B H 0.8547 0.6324 1.2404 0.180 Uiso 1 1 calc R . .
H8C H 0.7424 0.7177 1.2325 0.180 Uiso 1 1 calc R . .
C9 C 0.5981(2) 0.5833(2) 0.93136(16) 0.0585(6) Uani 1 1 d . . .
H9 H 0.6383 0.5341 0.8884 0.070 Uiso 1 1 calc R . .
C10 C 0.6235(3) 0.7076(2) 0.90670(19) 0.0743(7) Uani 1 1 d . . .
H10A H 0.6075 0.7170 0.8455 0.089 Uiso 1 1 calc R . .
H10B H 0.5656 0.7564 0.9376 0.089 Uiso 1 1 calc R . .
C11 C 0.4578(2) 0.5596(3) 0.9292(2) 0.0971(11) Uani 1 1 d . . .
H11A H 0.4168 0.6056 0.9719 0.146 Uiso 1 1 calc R . .
H11B H 0.4430 0.4802 0.9410 0.146 Uiso 1 1 calc R . .
H11C H 0.4255 0.5783 0.8731 0.146 Uiso 1 1 calc R . .
C12 C 1.1464(3) 0.3704(3) 0.78480(19) 0.1068(12) Uani 1 1 d . . .
H12A H 1.2166 0.3543 0.8213 0.160 Uiso 1 1 calc R . .
H12B H 1.1525 0.4473 0.7635 0.160 Uiso 1 1 calc R . .
H12C H 1.1459 0.3180 0.7371 0.160 Uiso 1 1 calc R . .
C13 C 1.1846(2) 0.4638(3) 1.12270(18) 0.0819(8) Uani 1 1 d . . .
H13A H 1.2364 0.5301 1.1155 0.123 Uiso 1 1 calc R . .
H13B H 1.2343 0.3960 1.1159 0.123 Uiso 1 1 calc R . .
H13C H 1.1483 0.4645 1.1793 0.123 Uiso 1 1 calc R . .
C14 C 1.0390(3) 0.2615(2) 1.09051(19) 0.0792(8) Uani 1 1 d . . .
H14A H 1.0667 0.2648 1.1493 0.119 Uiso 1 1 calc R . .
H14B H 1.1089 0.2462 1.0536 0.119 Uiso 1 1 calc R . .
H14C H 0.9783 0.2016 1.0843 0.119 Uiso 1 1 calc R . .
N1 N 0.65088(17) 0.55617(16) 1.01532(12) 0.0530(5) Uani 1 1 d . . .
N2 N 1.01328(13) 0.43819(14) 0.91116(10) 0.0426(4) Uani 1 1 d . . .
N3 N 0.98100(16) 0.37431(14) 1.06587(11) 0.0471(4) Uani 1 1 d . . .
N4 N 0.79993(17) 0.49972(17) 1.10592(12) 0.0579(5) Uani 1 1 d . . .
O2 O 0.90864(13) 0.25755(12) 0.93686(11) 0.0623(5) Uani 1 1 d . . .
O3 O 0.7460(2) 0.74395(17) 0.92446(15) 0.0912(7) Uani 1 1 d . . .
H1X H 0.793(3) 0.688(3) 0.9136(18) 0.086(10) Uiso 1 1 d . . .
O1 O 0.79222(12) 0.42133(11) 0.97048(9) 0.0445(3) Uani 1 1 d . . .

loop_
_atom_site_aniso_label
_atom_site_aniso_U_11
_atom_site_aniso_U_22
_atom_site_aniso_U_33
_atom_site_aniso_U_23
_atom_site_aniso_U_13
_atom_site_aniso_U_12
B1 0.073(2) 0.092(2) 0.0576(18) 0.0235(17) 0.0057(16) 0.0013(18)
B2 0.0333(11) 0.0372(10) 0.0595(16) -0.0021(11) -0.0038(12) 0.0008(9)
B3 0.0538(15) 0.0585(14) 0.0614(17) 0.0148(12) -0.0012(13) -0.0029(13)
C1 0.0705(16) 0.0807(16) 0.0536(13) -0.0099(13) 0.0239(13) -0.0042(15)
C2 0.087(2) 0.107(2) 0.0718(18) -0.0271(17) 0.0068(17) 0.0382(19)
C3 0.0359(10) 0.0394(9) 0.0532(13) -0.0026(9) 0.0104(11) -0.0066(9)
C4 0.0634(15) 0.0662(15) 0.0871(19) -0.0330(14) -0.0142(14) 0.0215(13)
C5 0.0663(16) 0.0866(17) 0.0513(14) -0.0159(12) -0.0049(13) 0.0285(14)
C6 0.0338(10) 0.0635(13) 0.0644(14) 0.0091(12) -0.0042(10) -0.0042(10)
C7 0.0450(11) 0.0494(11) 0.0560(14) 0.0008(9) -0.0158(11) -0.0041(10)
C8 0.101(3) 0.111(3) 0.148(3) -0.058(2) 0.003(2) -0.006(2)
C9 0.0477(12) 0.0547(12) 0.0732(16) -0.0153(12) -0.0060(12) 0.0116(11)
C10 0.0691(17) 0.0663(15) 0.0874(19) -0.0019(14) -0.0011(16) 0.0191(14)
C11 0.0514(15) 0.0790(18) 0.161(3) -0.0294(19) -0.0269(18) 0.0178(15)
C12 0.111(3) 0.141(3) 0.0684(18) 0.0000(19) 0.0321(19) 0.047(2)
C13 0.0754(18) 0.0918(19) 0.0786(17) -0.0010(15) -0.0398(15) -0.0050(16)
C14 0.0846(18) 0.0524(13) 0.101(2) 0.0234(13) -0.0237(17) 0.0108(13)
N1 0.0434(9) 0.0541(10) 0.0616(12) -0.0120(9) 0.0069(9) 0.0102(9)
N2 0.0333(8) 0.0507(9) 0.0438(9) -0.0031(7) -0.0041(7) 0.0052(7)
N3 0.0465(10) 0.0420(8) 0.0529(11) 0.0100(7) -0.0043(9) 0.0010(8)
N4 0.0592(11) 0.0736(12) 0.0410(11) 0.0020(9) 0.0073(10) 0.0095(11)
O2 0.0453(8) 0.0433(7) 0.0985(13) -0.0225(8) -0.0020(9) 0.0019(7)
O3 0.0814(14) 0.0609(12) 0.1312(18) 0.0047(11) 0.0033(13) 0.0024(12)
O1 0.0341(7) 0.0412(6) 0.0583(8) -0.0129(6) -0.0020(6) 0.0032(6)

loop_
_atom_type_symbol
_atom_type_description
_atom_type_scat_dispersion_real
_atom_type_scat_dispersion_imag
_atom_type_scat_source
C C 0.0033 0.0016 'International Tables Vol C Tables 4.2.6.8 and 6.1.1.4'
H H 0.0000 0.0000 'International Tables Vol C Tables 4.2.6.8 and 6.1.1.4'
N N 0.0061 0.0033 'International Tables Vol C Tables 4.2.6.8 and 6.1.1.4'
O O 0.0106 0.0060 'International Tables Vol C Tables 4.2.6.8 and 6.1.1.4'
B B 0.0013 0.0007 'International Tables Vol C Tables 4.2.6.8 and 6.1.1.4'

loop_
_geom_angle_atom_site_label_1
_geom_angle_atom_site_label_2
_geom_angle_atom_site_label_3
_geom_angle
_geom_angle_site_symmetry_1
_geom_angle_site_symmetry_3
_geom_angle_publ_flag
N4 B1 N3 107.33(18) . . ?
N4 B1 H1A 110.2 . . ?
N3 B1 H1A 110.2 . . ?
N4 B1 H1B 110.2 . . ?
N3 B1 H1B 110.2 . . ?
H1A B1 H1B 108.5 . . ?
O2 B2 O1 108.01(16) . . ?
O2 B2 N2 106.83(18) . . ?
O1 B2 N2 111.30(16) . . ?
O2 B2 N3 114.35(16) . . ?
O1 B2 N3 111.96(17) . . ?
N2 B2 N3 104.27(15) . . ?
N2 B3 H3A 109.5 . . ?
N2 B3 H3B 109.5 . . ?
H3A B3 H3B 109.5 . . ?
N2 B3 H3C 109.5 . . ?
H3A B3 H3C 109.5 . . ?
H3B B3 H3C 109.5 . . ?
N4 C1 C8 112.3(2) . . ?
N4 C1 C2 103.90(18) . . ?
C8 C1 C2 114.3(3) . . ?
N4 C1 H1 108.7 . . ?
C8 C1 H1 108.7 . . ?
C2 C1 H1 108.7 . . ?
N1 C2 C1 103.2(2) . . ?
N1 C2 H2A 111.1 . . ?
C1 C2 H2A 111.1 . . ?
N1 C2 H2B 111.1 . . ?
C1 C2 H2B 111.1 . . ?
H2A C2 H2B 109.1 . . ?
O1 C3 N4 123.50(18) . . ?
O1 C3 N1 121.52(19) . . ?
N4 C3 N1 114.88(18) . . ?
O2 C4 C5 105.58(18) . . ?
O2 C4 H4A 110.6 . . ?
C5 C4 H4A 110.6 . . ?
O2 C4 H4B 110.6 . . ?
C5 C4 H4B 110.6 . . ?
H4A C4 H4B 108.8 . . ?
C12 C5 C4 116.3(2) . . ?
C12 C5 N2 115.3(2) . . ?
C4 C5 N2 103.6(2) . . ?
C12 C5 H5 107.0 . . ?
C4 C5 H5 107.0 . . ?
N2 C5 H5 107.0 . . ?
C7 C6 N2 104.94(16) . . ?
C7 C6 H6A 110.8 . . ?
N2 C6 H6A 110.8 . . ?
C7 C6 H6B 110.8 . . ?
N2 C6 H6B 110.8 . . ?
H6A C6 H6B 108.8 . . ?
C6 C7 N3 104.76(16) . . ?
C6 C7 C13 113.2(2) . . ?
N3 C7 C13 115.68(19) . . ?
C6 C7 H7 107.6 . . ?
N3 C7 H7 107.6 . . ?
C13 C7 H7 107.6 . . ?
C1 C8 H8A 109.5 . . ?
C1 C8 H8B 109.5 . . ?
H8A C8 H8B 109.5 . . ?
C1 C8 H8C 109.5 . . ?
H8A C8 H8C 109.5 . . ?
H8B C8 H8C 109.5 . . ?
N1 C9 C10 111.2(2) . . ?
N1 C9 C11 111.3(2) . . ?
C10 C9 C11 110.0(2) . . ?
N1 C9 H9 108.1 . . ?
C10 C9 H9 108.1 . . ?
C11 C9 H9 108.1 . . ?
O3 C10 C9 113.9(2) . . ?
O3 C10 H10A 108.8 . . ?
C9 C10 H10A 108.8 . . ?
O3 C10 H10B 108.8 . . ?
C9 C10 H10B 108.8 . . ?
H10A C10 H10B 107.7 . . ?
C9 C11 H11A 109.5 . . ?
C9 C11 H11B 109.5 . . ?
H11A C11 H11B 109.5 . . ?
C9 C11 H11C 109.5 . . ?
H11A C11 H11C 109.5 . . ?
H11B C11 H11C 109.5 . . ?
C5 C12 H12A 109.5 . . ?
C5 C12 H12B 109.5 . . ?
H12A C12 H12B 109.5 . . ?
C5 C12 H12C 109.5 . . ?
H12A C12 H12C 109.5 . . ?
H12B C12 H12C 109.5 . . ?
C7 C13 H13A 109.5 . . ?
C7 C13 H13B 109.5 . . ?
H13A C13 H13B 109.5 . . ?
C7 C13 H13C 109.5 . . ?
H13A C13 H13C 109.5 . . ?
H13B C13 H13C 109.5 . . ?
N3 C14 H14A 109.5 . . ?
N3 C14 H14B 109.5 . . ?
H14A C14 H14B 109.5 . . ?
N3 C14 H14C 109.5 . . ?
H14A C14 H14C 109.5 . . ?
H14B C14 H14C 109.5 . . ?
C3 N1 C9 125.29(18) . . ?
C3 N1 C2 108.84(19) . . ?
C9 N1 C2 123.34(19) . . ?
C6 N2 C5 113.85(16) . . ?
C6 N2 B2 103.57(15) . . ?
C5 N2 B2 101.59(17) . . ?
C6 N2 B3 109.15(17) . . ?
C5 N2 B3 110.62(17) . . ?
B2 N2 B3 117.92(16) . . ?
C14 N3 C7 110.29(16) . . ?
C14 N3 B1 106.40(19) . . ?
C7 N3 B1 112.49(19) . . ?
C14 N3 B2 111.60(17) . . ?
C7 N3 B2 102.83(14) . . ?
B1 N3 B2 113.33(17) . . ?
C3 N4 C1 108.66(18) . . ?
C3 N4 B1 120.0(2) . . ?
C1 N4 B1 126.54(19) . . ?
B2 O2 C4 109.48(18) . . ?
C10 O3 H1X 107(2) . . ?
C3 O1 B2 124.07(16) . . ?

loop_
_geom_bond_atom_site_label_1
_geom_bond_atom_site_label_2
_geom_bond_distance
_geom_bond_site_symmetry_2
_geom_bond_publ_flag
B1 N4 1.525(4) . ?
B1 N3 1.589(3) . ?
B1 H1A 0.9700 . ?
B1 H1B 0.9700 . ?
B2 O2 1.413(3) . ?
B2 O1 1.483(3) . ?
B2 N2 1.602(3) . ?
B2 N3 1.610(3) . ?
B3 N2 1.617(3) . ?
B3 H3A 0.9600 . ?
B3 H3B 0.9600 . ?
B3 H3C 0.9600 . ?
C1 N4 1.473(3) . ?
C1 C8 1.484(4) . ?
C1 C2 1.531(4) . ?
C1 H1 0.9800 . ?
C2 N1 1.464(3) . ?
C2 H2A 0.9700 . ?
C2 H2B 0.9700 . ?
C3 O1 1.295(2) . ?
C3 N4 1.308(3) . ?
C3 N1 1.334(3) . ?
C4 O2 1.418(3) . ?
C4 C5 1.511(4) . ?
C4 H4A 0.9700 . ?
C4 H4B 0.9700 . ?
C5 C12 1.505(4) . ?
C5 N2 1.514(3) . ?
C5 H5 0.9800 . ?
C6 C7 1.489(3) . ?
C6 N2 1.496(3) . ?
C6 H6A 0.9700 . ?
C6 H6B 0.9700 . ?
C7 N3 1.515(3) . ?
C7 C13 1.526(3) . ?
C7 H7 0.9800 . ?
C8 H8A 0.9600 . ?
C8 H8B 0.9600 . ?
C8 H8C 0.9600 . ?
C9 N1 1.454(3) . ?
C9 C10 1.527(4) . ?
C9 C11 1.529(3) . ?
C9 H9 0.9800 . ?
C10 O3 1.407(3) . ?
C10 H10A 0.9700 . ?
C10 H10B 0.9700 . ?
C11 H11A 0.9600 . ?
C11 H11B 0.9600 . ?
C11 H11C 0.9600 . ?
C12 H12A 0.9600 . ?
C12 H12B 0.9600 . ?
C12 H12C 0.9600 . ?
C13 H13A 0.9600 . ?
C13 H13B 0.9600 . ?
C13 H13C 0.9600 . ?
C14 N3 1.507(3) . ?
C14 H14A 0.9600 . ?
C14 H14B 0.9600 . ?
C14 H14C 0.9600 . ?
O3 H1X 0.84(3) . ?

loop_
_geom_torsion_atom_site_label_1
_geom_torsion_atom_site_label_2
_geom_torsion_atom_site_label_3
_geom_torsion_atom_site_label_4
_geom_torsion
_geom_torsion_site_symmetry_1
_geom_torsion_site_symmetry_2
_geom_torsion_site_symmetry_3
_geom_torsion_site_symmetry_4
_geom_torsion_publ_flag
N4 C1 C2 N1 6.7(3) . . . . ?
C8 C1 C2 N1 129.5(3) . . . . ?
O2 C4 C5 C12 164.5(2) . . . . ?
O2 C4 C5 N2 36.9(2) . . . . ?
N2 C6 C7 N3 46.5(2) . . . . ?
N2 C6 C7 C13 173.40(19) . . . . ?
N1 C9 C10 O3 43.4(3) . . . . ?
C11 C9 C10 O3 167.2(2) . . . . ?
O1 C3 N1 C9 -19.0(3) . . . . ?
N4 C3 N1 C9 164.5(2) . . . . ?
O1 C3 N1 C2 178.6(2) . . . . ?
N4 C3 N1 C2 2.2(3) . . . . ?
C10 C9 N1 C3 -107.3(2) . . . . ?
C11 C9 N1 C3 129.6(2) . . . . ?
C10 C9 N1 C2 52.6(3) . . . . ?
C11 C9 N1 C2 -70.5(3) . . . . ?
C1 C2 N1 C3 -5.6(3) . . . . ?
C1 C2 N1 C9 -168.4(2) . . . . ?
C7 C6 N2 C5 -145.72(19) . . . . ?
C7 C6 N2 B2 -36.3(2) . . . . ?
C7 C6 N2 B3 90.1(2) . . . . ?
C12 C5 N2 C6 -45.3(3) . . . . ?
C4 C5 N2 C6 83.0(2) . . . . ?
C12 C5 N2 B2 -155.9(2) . . . . ?
C4 C5 N2 B2 -27.7(2) . . . . ?
C12 C5 N2 B3 78.0(3) . . . . ?
C4 C5 N2 B3 -153.70(19) . . . . ?
O2 B2 N2 C6 -107.72(18) . . . . ?
O1 B2 N2 C6 134.59(17) . . . . ?
N3 B2 N2 C6 13.70(19) . . . . ?
O2 B2 N2 C5 10.6(2) . . . . ?
O1 B2 N2 C5 -107.11(18) . . . . ?
N3 B2 N2 C5 132.00(16) . . . . ?
O2 B2 N2 B3 131.62(18) . . . . ?
O1 B2 N2 B3 13.9(2) . . . . ?
N3 B2 N2 B3 -106.96(18) . . . . ?
C6 C7 N3 C14 83.6(2) . . . . ?
C13 C7 N3 C14 -41.8(3) . . . . ?
C6 C7 N3 B1 -157.76(18) . . . . ?
C13 C7 N3 B1 76.8(2) . . . . ?
C6 C7 N3 B2 -35.50(19) . . . . ?
C13 C7 N3 B2 -160.9(2) . . . . ?
N4 B1 N3 C14 -164.8(2) . . . . ?
N4 B1 N3 C7 74.4(2) . . . . ?
N4 B1 N3 B2 -41.8(3) . . . . ?
O2 B2 N3 C14 11.0(3) . . . . ?
O1 B2 N3 C14 134.26(18) . . . . ?
N2 B2 N3 C14 -105.30(19) . . . . ?
O2 B2 N3 C7 129.20(18) . . . . ?
O1 B2 N3 C7 -107.54(18) . . . . ?
N2 B2 N3 C7 12.91(18) . . . . ?
O2 B2 N3 B1 -109.1(2) . . . . ?
O1 B2 N3 B1 14.2(2) . . . . ?
N2 B2 N3 B1 134.60(18) . . . . ?
O1 C3 N4 C1 -173.82(19) . . . . ?
N1 C3 N4 C1 2.6(2) . . . . ?
O1 C3 N4 B1 -16.8(3) . . . . ?
N1 C3 N4 B1 159.5(2) . . . . ?
C8 C1 N4 C3 -129.9(3) . . . . ?
C2 C1 N4 C3 -5.9(3) . . . . ?
C8 C1 N4 B1 75.0(4) . . . . ?
C2 C1 N4 B1 -160.9(3) . . . . ?
N3 B1 N4 C3 46.3(3) . . . . ?
N3 B1 N4 C1 -161.1(2) . . . . ?
O1 B2 O2 C4 132.19(19) . . . . ?
N2 B2 O2 C4 12.4(2) . . . . ?
N3 B2 O2 C4 -102.4(2) . . . . ?
C5 C4 O2 B2 -30.9(2) . . . . ?
N4 C3 O1 B2 -19.7(3) . . . . ?
N1 C3 O1 B2 164.10(18) . . . . ?
O2 B2 O1 C3 145.60(18) . . . . ?
N2 B2 O1 C3 -97.4(2) . . . . ?
N3 B2 O1 C3 18.8(2) . . . . ?
